data_7201144
loop_
_publ_author_name
'Peuronen, Anssi'
'Lahtinen, Manu'
'Valkonen, Jussi'

_publ_section_title
;
 The conformational polymorphism and weak interactions in solid state
 structures of ten new monomeric and dimeric substituted
 dibenzyldimethylammonium chloridopalladate salts
;
_journal_issue 11
_journal_name_full CrystEngComm
_journal_page_first 2344
_journal_paper_doi 10.1039/b905421a
_journal_volume 11
_journal_year 2009
_chemical_formula_moiety '2(C18 H24 N), Cl6 Pd2'
_chemical_formula_sum 'C36 H48 Cl6 N2 Pd2'
_chemical_formula_weight 934.26
_chemical_name_systematic
;
?
;
_space_group_IT_number 14
_symmetry_cell_setting monoclinic
_symmetry_space_group_name_Hall '-P 2yn'
_symmetry_space_group_name_H-M 'P 1 21/n 1'
_atom_sites_solution_hydrogens geom
_atom_sites_solution_primary direct
_atom_sites_solution_secondary difmap
_audit_creation_method SHELXL-97
_cell_angle_alpha 90.00
_cell_angle_beta 118.5010(10)
_cell_angle_gamma 90.00
_cell_formula_units_Z 4
_cell_length_a 17.3444(3)
_cell_length_b 14.4107(4)
_cell_length_c 17.3961(4)
_cell_measurement_temperature 153(2)
_cell_volume 3821.12(16)
_computing_cell_refinement DENZO-SMN
_computing_data_collection Collect
_computing_data_reduction DENZO-SMN
_computing_molecular_graphics 'Diamond 3.0'
_computing_structure_refinement 'SHELXL-97 (Sheldrick, 1997)'
_computing_structure_solution SHELXS-97
_diffrn_ambient_temperature 153(2)
_diffrn_measured_fraction_theta_full 0.999
_diffrn_measured_fraction_theta_max 0.999
_diffrn_radiation_monochromator graphite
_diffrn_radiation_source 'fine-focus sealed tube'
_diffrn_radiation_type MoK\a
_diffrn_radiation_wavelength 0.71073
_diffrn_reflns_av_R_equivalents 0.0767
_diffrn_reflns_av_sigmaI/netI 0.0664
_diffrn_reflns_limit_h_max 23
_diffrn_reflns_limit_h_min -23
_diffrn_reflns_limit_k_max 19
_diffrn_reflns_limit_k_min -19
_diffrn_reflns_limit_l_max 23
_diffrn_reflns_limit_l_min -23
_diffrn_reflns_number 62042
_diffrn_reflns_theta_full 28.69
_diffrn_reflns_theta_max 28.69
_diffrn_reflns_theta_min 1.36
_exptl_absorpt_coefficient_mu 1.389
_exptl_absorpt_correction_T_max 0.8510
_exptl_absorpt_correction_T_min 0.6970
_exptl_absorpt_correction_type multi-scan
_exptl_absorpt_process_details 'Denzo (Z. Otwinowski, 2003)'
_exptl_crystal_colour 'Dark Orange'
_exptl_crystal_density_diffrn 1.624
_exptl_crystal_density_method 'not measured'
_exptl_crystal_description Block
_exptl_crystal_F_000 1888
_exptl_crystal_size_max 0.28
_exptl_crystal_size_mid 0.14
_exptl_crystal_size_min 0.12
_refine_diff_density_max 0.456
_refine_diff_density_min -0.508
_refine_diff_density_rms 0.100
_refine_ls_extinction_method none
_refine_ls_goodness_of_fit_ref 1.032
_refine_ls_hydrogen_treatment constr
_refine_ls_matrix_type full
_refine_ls_number_parameters 423
_refine_ls_number_reflns 9865
_refine_ls_number_restraints 0
_refine_ls_restrained_S_all 1.032
_refine_ls_R_factor_all 0.0871
_refine_ls_R_factor_gt 0.0466
_refine_ls_shift/su_max 0.002
_refine_ls_shift/su_mean 0.000
_refine_ls_structure_factor_coef Fsqd
_refine_ls_weighting_details 'calc w=1/[\s^2^(Fo^2^)+(0.0196P)^2^+3.4492P] where P=(Fo^2^+2Fc^2^)/3'
_refine_ls_weighting_scheme calc
_refine_ls_wR_factor_gt 0.0832
_refine_ls_wR_factor_ref 0.0939
_reflns_number_gt 6390
_reflns_number_total 9865
_reflns_threshold_expression >2\s(I)
_cod_data_source_file b905421a.txt
_cod_data_source_block 8b
_cod_original_cell_volume 3821.12(15)
_cod_database_code 7201144

loop_
_symmetry_equiv_pos_as_xyz
'x, y, z'
'-x+1/2, y+1/2, -z+1/2'
'-x, -y, -z'
'x-1/2, -y-1/2, z-1/2'

loop_
_atom_site_label
_atom_site_type_symbol
_atom_site_fract_x
_atom_site_fract_y
_atom_site_fract_z
_atom_site_U_iso_or_equiv
_atom_site_adp_type
_atom_site_occupancy
_atom_site_symmetry_multiplicity
_atom_site_calc_flag
_atom_site_refinement_flags
_atom_site_disorder_assembly
_atom_site_disorder_group
Pd1 Pd 0.508249(16) 0.11734(2) 0.993949(17) 0.02731(8) Uani 1 1 d . . .
Pd2 Pd 0.002756(16) 0.11759(2) 0.989334(17) 0.02880(8) Uani 1 1 d . . .
Cl1 Cl 0.41586(6) 0.23872(7) 0.97203(7) 0.0418(3) Uani 1 1 d . . .
Cl2 Cl 0.61727(6) 0.21608(7) 1.00880(6) 0.0392(2) Uani 1 1 d . . .
Cl3 Cl 0.59752(6) -0.01123(7) 1.01506(7) 0.0361(2) Uani 1 1 d . . .
Cl4 Cl -0.01699(6) 0.21577(8) 0.87850(6) 0.0407(2) Uani 1 1 d . . .
Cl5 Cl 0.02467(6) 0.23982(7) 1.07985(6) 0.0434(3) Uani 1 1 d . . .
Cl6 Cl -0.01925(7) -0.01253(7) 0.90169(6) 0.0389(2) Uani 1 1 d . . .
N1 N 0.22889(16) 0.24158(18) 0.33307(16) 0.0198(6) Uani 1 1 d . . .
N2 N 0.66378(16) 0.23645(18) 0.26787(17) 0.0195(6) Uani 1 1 d . . .
C11 C 0.2853(2) 0.2584(3) 0.4290(2) 0.0273(8) Uani 1 1 d . . .
H11A H 0.2633 0.3124 0.4467 0.041 Uiso 1 1 calc R . .
H11B H 0.3458 0.2699 0.4414 0.041 Uiso 1 1 calc R . .
H11C H 0.2837 0.2037 0.4618 0.041 Uiso 1 1 calc R . .
C12 C 0.13716(19) 0.2223(2) 0.3166(2) 0.0252(8) Uani 1 1 d . . .
H12A H 0.1373 0.1673 0.3498 0.038 Uiso 1 1 calc R . .
H12B H 0.0991 0.2111 0.2540 0.038 Uiso 1 1 calc R . .
H12C H 0.1152 0.2758 0.3351 0.038 Uiso 1 1 calc R . .
C21 C 0.2318(2) 0.3244(2) 0.2798(2) 0.0215(7) Uani 1 1 d . . .
H21A H 0.2936 0.3357 0.2945 0.026 Uiso 1 1 calc R . .
H21B H 0.1991 0.3081 0.2170 0.026 Uiso 1 1 calc R . .
C22 C 0.1941(2) 0.4133(2) 0.2941(2) 0.0210(7) Uani 1 1 d . . .
C23 C 0.1091(2) 0.4399(2) 0.2339(2) 0.0263(8) Uani 1 1 d . . .
H23 H 0.0744 0.4015 0.1851 0.032 Uiso 1 1 calc R . .
C24 C 0.0757(2) 0.5227(2) 0.2456(2) 0.0291(8) Uani 1 1 d . . .
H24 H 0.0181 0.5414 0.2043 0.035 Uiso 1 1 calc R . .
C25 C 0.1255(2) 0.5784(3) 0.3169(2) 0.0296(8) Uani 1 1 d . . .
H25 H 0.1011 0.6343 0.3249 0.036 Uiso 1 1 calc R . .
C26 C 0.2111(2) 0.5537(2) 0.3774(2) 0.0248(8) Uani 1 1 d . . .
C27 C 0.2440(2) 0.4719(2) 0.3638(2) 0.0236(7) Uani 1 1 d . . .
H27 H 0.3028 0.4550 0.4034 0.028 Uiso 1 1 calc R . .
C28 C 0.2654(2) 0.6156(3) 0.4548(3) 0.0380(10) Uani 1 1 d . . .
H28A H 0.3086 0.5780 0.5031 0.057 Uiso 1 1 calc R . .
H28B H 0.2269 0.6468 0.4735 0.057 Uiso 1 1 calc R . .
H28C H 0.2958 0.6622 0.4380 0.057 Uiso 1 1 calc R . .
C31 C 0.2638(2) 0.1591(2) 0.3033(2) 0.0267(8) Uani 1 1 d . . .
H31A H 0.2217 0.1451 0.2415 0.032 Uiso 1 1 calc R . .
H31B H 0.3199 0.1774 0.3056 0.032 Uiso 1 1 calc R . .
C32 C 0.2790(2) 0.0718(2) 0.3562(2) 0.0256(8) Uani 1 1 d . . .
C33 C 0.3617(2) 0.0532(3) 0.4256(2) 0.0334(9) Uani 1 1 d . . .
H33 H 0.4072 0.0978 0.4423 0.040 Uiso 1 1 calc R . .
C34 C 0.3780(3) -0.0306(3) 0.4706(3) 0.0401(10) Uani 1 1 d . . .
H34 H 0.4350 -0.0440 0.5170 0.048 Uiso 1 1 calc R . .
C35 C 0.3112(3) -0.0939(3) 0.4474(3) 0.0391(10) Uani 1 1 d . . .
H35 H 0.3230 -0.1508 0.4786 0.047 Uiso 1 1 calc R . .
C36 C 0.2274(3) -0.0774(3) 0.3803(2) 0.0326(9) Uani 1 1 d . . .
C37 C 0.2125(2) 0.0068(2) 0.3343(2) 0.0277(8) Uani 1 1 d . . .
H37 H 0.1558 0.0195 0.2873 0.033 Uiso 1 1 calc R . .
C38 C 0.1540(3) -0.1444(3) 0.3567(3) 0.0485(11) Uani 1 1 d . . .
H38A H 0.1689 -0.2037 0.3396 0.073 Uiso 1 1 calc R . .
H38B H 0.1004 -0.1196 0.3078 0.073 Uiso 1 1 calc R . .
H38C H 0.1444 -0.1540 0.4073 0.073 Uiso 1 1 calc R . .
C41 C 0.5683(2) 0.2173(2) 0.2117(2) 0.0270(8) Uani 1 1 d . . .
H41A H 0.5524 0.1605 0.2319 0.041 Uiso 1 1 calc R . .
H41B H 0.5557 0.2094 0.1509 0.041 Uiso 1 1 calc R . .
H41C H 0.5340 0.2695 0.2156 0.041 Uiso 1 1 calc R . .
C42 C 0.6801(2) 0.2531(2) 0.3591(2) 0.0253(8) Uani 1 1 d . . .
H42A H 0.6462 0.3071 0.3600 0.038 Uiso 1 1 calc R . .
H42B H 0.7428 0.2648 0.3972 0.038 Uiso 1 1 calc R . .
H42C H 0.6622 0.1984 0.3801 0.038 Uiso 1 1 calc R . .
C51 C 0.7191(2) 0.1552(2) 0.2651(2) 0.0235(7) Uani 1 1 d . . .
H51A H 0.7033 0.1431 0.2033 0.028 Uiso 1 1 calc R . .
H51B H 0.7816 0.1737 0.2960 0.028 Uiso 1 1 calc R . .
C52 C 0.7090(2) 0.0659(2) 0.3050(2) 0.0220(7) Uani 1 1 d . . .
C53 C 0.7677(2) 0.0439(3) 0.3917(2) 0.0278(8) Uani 1 1 d . . .
H53 H 0.8134 0.0860 0.4262 0.033 Uiso 1 1 calc R . .
C54 C 0.7600(2) -0.0379(3) 0.4275(2) 0.0334(9) Uani 1 1 d . . .
H54 H 0.7998 -0.0520 0.4868 0.040 Uiso 1 1 calc R . .
C55 C 0.6938(2) -0.1002(2) 0.3771(2) 0.0305(9) Uani 1 1 d . . .
H55 H 0.6889 -0.1569 0.4023 0.037 Uiso 1 1 calc R . .
C56 C 0.6348(2) -0.0807(2) 0.2902(2) 0.0258(8) Uani 1 1 d . . .
C57 C 0.6438(2) 0.0022(2) 0.2552(2) 0.0240(8) Uani 1 1 d . . .
H57 H 0.6044 0.0160 0.1957 0.029 Uiso 1 1 calc R . .
C58 C 0.5644(2) -0.1495(3) 0.2354(2) 0.0337(9) Uani 1 1 d . . .
H58A H 0.5122 -0.1161 0.1927 0.051 Uiso 1 1 calc R . .
H58B H 0.5492 -0.1869 0.2733 0.051 Uiso 1 1 calc R . .
H58C H 0.5859 -0.1902 0.2046 0.051 Uiso 1 1 calc R . .
C61 C 0.6923(2) 0.3199(2) 0.2336(2) 0.0267(8) Uani 1 1 d . . .
H61A H 0.7548 0.3328 0.2744 0.032 Uiso 1 1 calc R . .
H61B H 0.6879 0.3031 0.1764 0.032 Uiso 1 1 calc R . .
C62 C 0.6409(2) 0.4074(2) 0.2222(2) 0.0259(8) Uani 1 1 d . . .
C63 C 0.5707(2) 0.4300(3) 0.1419(3) 0.0352(9) Uani 1 1 d . . .
H63 H 0.5521 0.3880 0.0942 0.042 Uiso 1 1 calc R . .
C64 C 0.5275(3) 0.5140(3) 0.1308(3) 0.0434(11) Uani 1 1 d . . .
H64 H 0.4802 0.5301 0.0753 0.052 Uiso 1 1 calc R . .
C65 C 0.5531(2) 0.5736(3) 0.2001(3) 0.0456(11) Uani 1 1 d . . .
H65 H 0.5227 0.6308 0.1916 0.055 Uiso 1 1 calc R . .
C66 C 0.6217(2) 0.5533(3) 0.2821(3) 0.0339(9) Uani 1 1 d . . .
C67 C 0.6662(2) 0.4700(2) 0.2917(2) 0.0263(8) Uani 1 1 d . . .
H67 H 0.7148 0.4552 0.3468 0.032 Uiso 1 1 calc R . .
C68 C 0.6503(3) 0.6177(3) 0.3586(3) 0.0498(12) Uani 1 1 d . . .
H68A H 0.6869 0.5838 0.4128 0.075 Uiso 1 1 calc R . .
H68B H 0.5986 0.6426 0.3603 0.075 Uiso 1 1 calc R . .
H68C H 0.6842 0.6690 0.3526 0.075 Uiso 1 1 calc R . .

loop_
_atom_site_aniso_label
_atom_site_aniso_U_11
_atom_site_aniso_U_22
_atom_site_aniso_U_33
_atom_site_aniso_U_23
_atom_site_aniso_U_13
_atom_site_aniso_U_12
Pd1 0.02167(15) 0.03724(18) 0.02178(14) -0.00213(12) 0.00937(12) 0.00279(12)
Pd2 0.02154(15) 0.03792(18) 0.02505(15) -0.00219(12) 0.00957(12) 0.00232(12)
Cl1 0.0305(5) 0.0403(6) 0.0442(6) -0.0028(5) 0.0095(4) 0.0096(4)
Cl2 0.0358(5) 0.0486(7) 0.0368(5) -0.0047(4) 0.0201(4) -0.0082(4)
Cl3 0.0235(5) 0.0403(6) 0.0467(6) -0.0028(4) 0.0186(4) 0.0045(4)
Cl4 0.0336(5) 0.0527(7) 0.0391(6) 0.0082(5) 0.0200(5) 0.0039(4)
Cl5 0.0461(6) 0.0403(6) 0.0328(5) -0.0102(4) 0.0098(5) -0.0081(5)
Cl6 0.0512(6) 0.0397(6) 0.0263(5) -0.0017(4) 0.0190(5) 0.0095(4)
N1 0.0224(14) 0.0184(16) 0.0217(14) 0.0005(11) 0.0130(12) 0.0001(11)
N2 0.0172(13) 0.0204(16) 0.0227(14) -0.0017(11) 0.0109(12) -0.0030(11)
C11 0.0296(19) 0.032(2) 0.0189(17) 0.0001(15) 0.0108(15) 0.0026(15)
C12 0.0214(17) 0.027(2) 0.033(2) 0.0018(15) 0.0176(16) 0.0009(14)
C21 0.0265(18) 0.0208(19) 0.0230(17) 0.0021(14) 0.0166(15) 0.0002(14)
C22 0.0246(18) 0.0175(18) 0.0241(17) 0.0039(14) 0.0143(15) -0.0007(13)
C23 0.0294(19) 0.023(2) 0.0262(18) 0.0020(15) 0.0128(16) -0.0026(15)
C24 0.0246(19) 0.024(2) 0.036(2) 0.0049(16) 0.0123(17) 0.0034(14)
C25 0.032(2) 0.019(2) 0.045(2) -0.0023(16) 0.0249(18) -0.0021(15)
C26 0.0275(19) 0.023(2) 0.0274(19) -0.0013(14) 0.0157(16) -0.0024(14)
C27 0.0218(17) 0.025(2) 0.0243(18) 0.0050(14) 0.0116(15) 0.0016(14)
C28 0.036(2) 0.029(2) 0.045(2) -0.0148(18) 0.0160(19) -0.0032(17)
C31 0.035(2) 0.021(2) 0.032(2) -0.0004(15) 0.0222(17) 0.0032(15)
C32 0.036(2) 0.0172(19) 0.0317(19) -0.0026(15) 0.0223(17) 0.0060(15)
C33 0.038(2) 0.028(2) 0.039(2) 0.0005(17) 0.0224(19) 0.0092(16)
C34 0.043(2) 0.040(3) 0.037(2) 0.0025(19) 0.018(2) 0.016(2)
C35 0.058(3) 0.032(2) 0.036(2) 0.0103(18) 0.030(2) 0.017(2)
C36 0.054(2) 0.021(2) 0.039(2) -0.0059(16) 0.034(2) -0.0028(17)
C37 0.037(2) 0.023(2) 0.030(2) -0.0039(15) 0.0217(18) 0.0019(15)
C38 0.066(3) 0.035(3) 0.054(3) -0.003(2) 0.036(2) -0.010(2)
C41 0.0210(18) 0.026(2) 0.0298(19) -0.0004(15) 0.0082(15) -0.0055(14)
C42 0.0283(18) 0.026(2) 0.0247(18) -0.0022(15) 0.0154(15) 0.0037(15)
C51 0.0284(18) 0.0190(19) 0.0296(19) -0.0041(14) 0.0191(16) -0.0008(14)
C52 0.0275(18) 0.0175(19) 0.0275(18) 0.0003(14) 0.0185(15) 0.0047(14)
C53 0.032(2) 0.025(2) 0.0272(19) -0.0031(15) 0.0154(16) 0.0016(15)
C54 0.044(2) 0.026(2) 0.027(2) 0.0027(16) 0.0154(18) 0.0062(17)
C55 0.048(2) 0.019(2) 0.031(2) 0.0030(15) 0.0245(18) 0.0032(16)
C56 0.0303(19) 0.0194(19) 0.036(2) -0.0051(15) 0.0220(17) 0.0006(14)
C57 0.0270(19) 0.024(2) 0.0223(18) 0.0005(14) 0.0127(15) 0.0061(14)
C58 0.037(2) 0.024(2) 0.041(2) -0.0041(17) 0.0200(18) -0.0051(16)
C61 0.0289(19) 0.023(2) 0.038(2) 0.0013(16) 0.0247(17) -0.0037(14)
C62 0.0301(19) 0.0180(19) 0.039(2) 0.0022(15) 0.0237(17) -0.0032(14)
C63 0.039(2) 0.024(2) 0.041(2) 0.0006(17) 0.0177(19) -0.0068(17)
C64 0.034(2) 0.034(3) 0.053(3) 0.010(2) 0.013(2) -0.0001(18)
C65 0.032(2) 0.027(2) 0.080(3) 0.007(2) 0.028(2) 0.0011(17)
C66 0.036(2) 0.019(2) 0.059(3) -0.0046(18) 0.032(2) -0.0057(16)
C67 0.0225(18) 0.022(2) 0.037(2) 0.0005(16) 0.0167(16) -0.0038(14)
C68 0.056(3) 0.032(3) 0.074(3) -0.012(2) 0.041(3) -0.004(2)

loop_
_atom_type_symbol
_atom_type_description
_atom_type_scat_dispersion_real
_atom_type_scat_dispersion_imag
_atom_type_scat_source
C C 0.0033 0.0016 'International Tables Vol C Tables 4.2.6.8 and 6.1.1.4'
H H 0.0000 0.0000 'International Tables Vol C Tables 4.2.6.8 and 6.1.1.4'
Cl Cl 0.1484 0.1585 'International Tables Vol C Tables 4.2.6.8 and 6.1.1.4'
N N 0.0061 0.0033 'International Tables Vol C Tables 4.2.6.8 and 6.1.1.4'
Pd Pd -0.9988 1.0072 'International Tables Vol C Tables 4.2.6.8 and 6.1.1.4'

loop_
_geom_angle_atom_site_label_1
_geom_angle_atom_site_label_2
_geom_angle_atom_site_label_3
_geom_angle
_geom_angle_site_symmetry_1
_geom_angle_site_symmetry_3
_geom_angle_publ_flag
Cl1 Pd1 Cl2 91.08(4) . . ?
Cl1 Pd1 Cl3 177.44(4) . . ?
Cl2 Pd1 Cl3 91.47(4) . . ?
Cl1 Pd1 Cl3 91.39(4) . 3_657 ?
Cl2 Pd1 Cl3 176.83(4) . 3_657 ?
Cl3 Pd1 Cl3 86.07(3) . 3_657 ?
Cl5 Pd2 Cl4 90.74(4) . . ?
Cl5 Pd2 Cl6 177.28(4) . . ?
Cl4 Pd2 Cl6 91.97(4) . . ?
Cl5 Pd2 Cl6 91.42(4) . 3_557 ?
Cl4 Pd2 Cl6 177.58(4) . 3_557 ?
Cl6 Pd2 Cl6 85.86(4) . 3_557 ?
Pd1 Cl3 Pd1 93.93(3) . 3_657 ?
Pd2 Cl6 Pd2 94.14(4) . 3_557 ?
C11 N1 C12 108.2(3) . . ?
C11 N1 C21 110.9(2) . . ?
C12 N1 C21 111.6(2) . . ?
C11 N1 C31 110.4(2) . . ?
C12 N1 C31 110.2(3) . . ?
C21 N1 C31 105.6(2) . . ?
C42 N2 C41 108.3(2) . . ?
C42 N2 C61 110.9(3) . . ?
C41 N2 C61 110.8(2) . . ?
C42 N2 C51 110.7(2) . . ?
C41 N2 C51 110.8(2) . . ?
C61 N2 C51 105.4(2) . . ?
N1 C11 H11A 109.5 . . ?
N1 C11 H11B 109.5 . . ?
H11A C11 H11B 109.5 . . ?
N1 C11 H11C 109.5 . . ?
H11A C11 H11C 109.5 . . ?
H11B C11 H11C 109.5 . . ?
N1 C12 H12A 109.5 . . ?
N1 C12 H12B 109.5 . . ?
H12A C12 H12B 109.5 . . ?
N1 C12 H12C 109.5 . . ?
H12A C12 H12C 109.5 . . ?
H12B C12 H12C 109.5 . . ?
C22 C21 N1 114.9(3) . . ?
C22 C21 H21A 108.5 . . ?
N1 C21 H21A 108.5 . . ?
C22 C21 H21B 108.5 . . ?
N1 C21 H21B 108.5 . . ?
H21A C21 H21B 107.5 . . ?
C27 C22 C23 118.9(3) . . ?
C27 C22 C21 121.3(3) . . ?
C23 C22 C21 119.7(3) . . ?
C24 C23 C22 119.6(3) . . ?
C24 C23 H23 120.2 . . ?
C22 C23 H23 120.2 . . ?
C25 C24 C23 120.5(3) . . ?
C25 C24 H24 119.8 . . ?
C23 C24 H24 119.8 . . ?
C24 C25 C26 120.9(3) . . ?
C24 C25 H25 119.6 . . ?
C26 C25 H25 119.6 . . ?
C27 C26 C25 117.9(3) . . ?
C27 C26 C28 121.6(3) . . ?
C25 C26 C28 120.5(3) . . ?
C26 C27 C22 122.2(3) . . ?
C26 C27 H27 118.9 . . ?
C22 C27 H27 118.9 . . ?
C26 C28 H28A 109.5 . . ?
C26 C28 H28B 109.5 . . ?
H28A C28 H28B 109.5 . . ?
C26 C28 H28C 109.5 . . ?
H28A C28 H28C 109.5 . . ?
H28B C28 H28C 109.5 . . ?
C32 C31 N1 115.0(3) . . ?
C32 C31 H31A 108.5 . . ?
N1 C31 H31A 108.5 . . ?
C32 C31 H31B 108.5 . . ?
N1 C31 H31B 108.5 . . ?
H31A C31 H31B 107.5 . . ?
C37 C32 C33 119.0(3) . . ?
C37 C32 C31 121.0(3) . . ?
C33 C32 C31 119.9(3) . . ?
C32 C33 C34 120.3(4) . . ?
C32 C33 H33 119.9 . . ?
C34 C33 H33 119.9 . . ?
C35 C34 C33 119.5(4) . . ?
C35 C34 H34 120.2 . . ?
C33 C34 H34 120.2 . . ?
C34 C35 C36 122.2(4) . . ?
C34 C35 H35 118.9 . . ?
C36 C35 H35 118.9 . . ?
C35 C36 C37 117.5(3) . . ?
C35 C36 C38 122.4(4) . . ?
C37 C36 C38 120.1(4) . . ?
C32 C37 C36 121.4(3) . . ?
C32 C37 H37 119.3 . . ?
C36 C37 H37 119.3 . . ?
C36 C38 H38A 109.5 . . ?
C36 C38 H38B 109.5 . . ?
H38A C38 H38B 109.5 . . ?
C36 C38 H38C 109.5 . . ?
H38A C38 H38C 109.5 . . ?
H38B C38 H38C 109.5 . . ?
N2 C41 H41A 109.5 . . ?
N2 C41 H41B 109.5 . . ?
H41A C41 H41B 109.5 . . ?
N2 C41 H41C 109.5 . . ?
H41A C41 H41C 109.5 . . ?
H41B C41 H41C 109.5 . . ?
N2 C42 H42A 109.5 . . ?
N2 C42 H42B 109.5 . . ?
H42A C42 H42B 109.5 . . ?
N2 C42 H42C 109.5 . . ?
H42A C42 H42C 109.5 . . ?
H42B C42 H42C 109.5 . . ?
C52 C51 N2 115.2(3) . . ?
C52 C51 H51A 108.5 . . ?
N2 C51 H51A 108.5 . . ?
C52 C51 H51B 108.5 . . ?
N2 C51 H51B 108.5 . . ?
H51A C51 H51B 107.5 . . ?
C57 C52 C53 118.7(3) . . ?
C57 C52 C51 120.9(3) . . ?
C53 C52 C51 120.4(3) . . ?
C54 C53 C52 120.5(3) . . ?
C54 C53 H53 119.7 . . ?
C52 C53 H53 119.7 . . ?
C53 C54 C55 120.0(3) . . ?
C53 C54 H54 120.0 . . ?
C55 C54 H54 120.0 . . ?
C54 C55 C56 120.9(3) . . ?
C54 C55 H55 119.6 . . ?
C56 C55 H55 119.6 . . ?
C57 C56 C55 118.2(3) . . ?
C57 C56 C58 121.2(3) . . ?
C55 C56 C58 120.6(3) . . ?
C56 C57 C52 121.7(3) . . ?
C56 C57 H57 119.2 . . ?
C52 C57 H57 119.2 . . ?
C56 C58 H58A 109.5 . . ?
C56 C58 H58B 109.5 . . ?
H58A C58 H58B 109.5 . . ?
C56 C58 H58C 109.5 . . ?
H58A C58 H58C 109.5 . . ?
H58B C58 H58C 109.5 . . ?
C62 C61 N2 115.5(3) . . ?
C62 C61 H61A 108.4 . . ?
N2 C61 H61A 108.4 . . ?
C62 C61 H61B 108.4 . . ?
N2 C61 H61B 108.4 . . ?
H61A C61 H61B 107.5 . . ?
C63 C62 C67 118.8(3) . . ?
C63 C62 C61 120.8(3) . . ?
C67 C62 C61 120.3(3) . . ?
C62 C63 C64 120.1(4) . . ?
C62 C63 H63 119.9 . . ?
C64 C63 H63 119.9 . . ?
C65 C64 C63 119.9(4) . . ?
C65 C64 H64 120.1 . . ?
C63 C64 H64 120.1 . . ?
C64 C65 C66 122.1(4) . . ?
C64 C65 H65 118.9 . . ?
C66 C65 H65 118.9 . . ?
C65 C66 C67 117.4(4) . . ?
C65 C66 C68 122.8(4) . . ?
C67 C66 C68 119.8(4) . . ?
C66 C67 C62 121.6(3) . . ?
C66 C67 H67 119.2 . . ?
C62 C67 H67 119.2 . . ?
C66 C68 H68A 109.5 . . ?
C66 C68 H68B 109.5 . . ?
H68A C68 H68B 109.5 . . ?
C66 C68 H68C 109.5 . . ?
H68A C68 H68C 109.5 . . ?
H68B C68 H68C 109.5 . . ?

loop_
_geom_bond_atom_site_label_1
_geom_bond_atom_site_label_2
_geom_bond_distance
_geom_bond_site_symmetry_2
_geom_bond_publ_flag
Pd1 Cl1 2.2781(10) . ?
Pd1 Cl2 2.2806(10) . ?
Pd1 Cl3 2.3286(9) . ?
Pd1 Cl3 2.3354(10) 3_657 ?
Pd2 Cl5 2.2706(10) . ?
Pd2 Cl4 2.2817(10) . ?
Pd2 Cl6 2.3304(10) . ?
Pd2 Cl6 2.3346(10) 3_557 ?
Cl3 Pd1 2.3354(10) 3_657 ?
Cl6 Pd2 2.3346(10) 3_557 ?
N1 C11 1.498(4) . ?
N1 C12 1.502(4) . ?
N1 C21 1.526(4) . ?
N1 C31 1.533(4) . ?
N2 C42 1.493(4) . ?
N2 C41 1.494(4) . ?
N2 C61 1.526(4) . ?
N2 C51 1.529(4) . ?
C11 H11A 0.9800 . ?
C11 H11B 0.9800 . ?
C11 H11C 0.9800 . ?
C12 H12A 0.9800 . ?
C12 H12B 0.9800 . ?
C12 H12C 0.9800 . ?
C21 C22 1.511(5) . ?
C21 H21A 0.9900 . ?
C21 H21B 0.9900 . ?
C22 C27 1.390(5) . ?
C22 C23 1.394(4) . ?
C23 C24 1.384(5) . ?
C23 H23 0.9500 . ?
C24 C25 1.381(5) . ?
C24 H24 0.9500 . ?
C25 C26 1.395(5) . ?
C25 H25 0.9500 . ?
C26 C27 1.380(5) . ?
C26 C28 1.512(5) . ?
C27 H27 0.9500 . ?
C28 H28A 0.9800 . ?
C28 H28B 0.9800 . ?
C28 H28C 0.9800 . ?
C31 C32 1.506(5) . ?
C31 H31A 0.9900 . ?
C31 H31B 0.9900 . ?
C32 C37 1.390(5) . ?
C32 C33 1.391(5) . ?
C33 C34 1.393(5) . ?
C33 H33 0.9500 . ?
C34 C35 1.375(6) . ?
C34 H34 0.9500 . ?
C35 C36 1.384(5) . ?
C35 H35 0.9500 . ?
C36 C37 1.407(5) . ?
C36 C38 1.492(5) . ?
C37 H37 0.9500 . ?
C38 H38A 0.9800 . ?
C38 H38B 0.9800 . ?
C38 H38C 0.9800 . ?
C41 H41A 0.9800 . ?
C41 H41B 0.9800 . ?
C41 H41C 0.9800 . ?
C42 H42A 0.9800 . ?
C42 H42B 0.9800 . ?
C42 H42C 0.9800 . ?
C51 C52 1.511(5) . ?
C51 H51A 0.9900 . ?
C51 H51B 0.9900 . ?
C52 C57 1.392(5) . ?
C52 C53 1.395(5) . ?
C53 C54 1.369(5) . ?
C53 H53 0.9500 . ?
C54 C55 1.390(5) . ?
C54 H54 0.9500 . ?
C55 C56 1.392(5) . ?
C55 H55 0.9500 . ?
C56 C57 1.383(5) . ?
C56 C58 1.507(5) . ?
C57 H57 0.9500 . ?
C58 H58A 0.9800 . ?
C58 H58B 0.9800 . ?
C58 H58C 0.9800 . ?
C61 C62 1.501(5) . ?
C61 H61A 0.9900 . ?
C61 H61B 0.9900 . ?
C62 C63 1.385(5) . ?
C62 C67 1.401(5) . ?
C63 C64 1.388(5) . ?
C63 H63 0.9500 . ?
C64 C65 1.371(6) . ?
C64 H64 0.9500 . ?
C65 C66 1.385(5) . ?
C65 H65 0.9500 . ?
C66 C67 1.394(5) . ?
C66 C68 1.499(5) . ?
C67 H67 0.9500 . ?
C68 H68A 0.9800 . ?
C68 H68B 0.9800 . ?
C68 H68C 0.9800 . ?

loop_
_geom_torsion_atom_site_label_1
_geom_torsion_atom_site_label_2
_geom_torsion_atom_site_label_3
_geom_torsion_atom_site_label_4
_geom_torsion
_geom_torsion_site_symmetry_1
_geom_torsion_site_symmetry_2
_geom_torsion_site_symmetry_3
_geom_torsion_site_symmetry_4
_geom_torsion_publ_flag
Cl1 Pd1 Cl3 Pd1 -7.2(9) . . . 3_657 ?
Cl2 Pd1 Cl3 Pd1 178.00(4) . . . 3_657 ?
Cl3 Pd1 Cl3 Pd1 0.0 3_657 . . 3_657 ?
Cl5 Pd2 Cl6 Pd2 -2.8(8) . . . 3_557 ?
Cl4 Pd2 Cl6 Pd2 -178.92(4) . . . 3_557 ?
Cl6 Pd2 Cl6 Pd2 0.0 3_557 . . 3_557 ?
C11 N1 C21 C22 -64.4(3) . . . . ?
C12 N1 C21 C22 56.3(3) . . . . ?
C31 N1 C21 C22 176.0(3) . . . . ?
N1 C21 C22 C27 83.6(4) . . . . ?
N1 C21 C22 C23 -99.8(4) . . . . ?
C27 C22 C23 C24 -1.3(5) . . . . ?
C21 C22 C23 C24 -178.0(3) . . . . ?
C22 C23 C24 C25 -0.8(5) . . . . ?
C23 C24 C25 C26 1.6(6) . . . . ?
C24 C25 C26 C27 -0.3(5) . . . . ?
C24 C25 C26 C28 179.4(4) . . . . ?
C25 C26 C27 C22 -1.8(5) . . . . ?
C28 C26 C27 C22 178.4(3) . . . . ?
C23 C22 C27 C26 2.7(5) . . . . ?
C21 C22 C27 C26 179.3(3) . . . . ?
C11 N1 C31 C32 51.9(4) . . . . ?
C12 N1 C31 C32 -67.6(4) . . . . ?
C21 N1 C31 C32 171.8(3) . . . . ?
N1 C31 C32 C37 89.1(4) . . . . ?
N1 C31 C32 C33 -94.1(4) . . . . ?
C37 C32 C33 C34 1.9(5) . . . . ?
C31 C32 C33 C34 -175.0(3) . . . . ?
C32 C33 C34 C35 -1.6(6) . . . . ?
C33 C34 C35 C36 0.1(6) . . . . ?
C34 C35 C36 C37 1.2(6) . . . . ?
C34 C35 C36 C38 -178.0(4) . . . . ?
C33 C32 C37 C36 -0.5(5) . . . . ?
C31 C32 C37 C36 176.3(3) . . . . ?
C35 C36 C37 C32 -1.0(5) . . . . ?
C38 C36 C37 C32 178.3(3) . . . . ?
C42 N2 C51 C52 54.0(3) . . . . ?
C41 N2 C51 C52 -66.1(4) . . . . ?
C61 N2 C51 C52 174.0(3) . . . . ?
N2 C51 C52 C57 87.8(4) . . . . ?
N2 C51 C52 C53 -95.1(4) . . . . ?
C57 C52 C53 C54 -1.4(5) . . . . ?
C51 C52 C53 C54 -178.6(3) . . . . ?
C52 C53 C54 C55 0.8(5) . . . . ?
C53 C54 C55 C56 -0.1(6) . . . . ?
C54 C55 C56 C57 0.2(5) . . . . ?
C54 C55 C56 C58 178.8(3) . . . . ?
C55 C56 C57 C52 -0.8(5) . . . . ?
C58 C56 C57 C52 -179.5(3) . . . . ?
C53 C52 C57 C56 1.4(5) . . . . ?
C51 C52 C57 C56 178.6(3) . . . . ?
C42 N2 C61 C62 -65.6(4) . . . . ?
C41 N2 C61 C62 54.7(4) . . . . ?
C51 N2 C61 C62 174.6(3) . . . . ?
N2 C61 C62 C63 -95.0(4) . . . . ?
N2 C61 C62 C67 88.4(4) . . . . ?
C67 C62 C63 C64 0.9(5) . . . . ?
C61 C62 C63 C64 -175.7(3) . . . . ?
C62 C63 C64 C65 -1.5(6) . . . . ?
C63 C64 C65 C66 0.2(6) . . . . ?
C64 C65 C66 C67 1.6(6) . . . . ?
C64 C65 C66 C68 -179.9(4) . . . . ?
C65 C66 C67 C62 -2.1(5) . . . . ?
C68 C66 C67 C62 179.3(3) . . . . ?
C63 C62 C67 C66 0.9(5) . . . . ?
C61 C62 C67 C66 177.6(3) . . . . ?
